data_7221207
loop_
_publ_author_name
'Doerrscheidt, W.'
'Niess, N.'
'Schaefer, H.'

_publ_section_title
;
 Darstellung und Kristallstruktur von Ca Cu Ge
;
_journal_name_full
;
Zeitschrift fuer Naturforschung, Teil B. Anorganische Chemie, Organische 
Chemie (2,1947-32,1977)
;
_journal_page_first 985
_journal_page_last 988
_journal_volume 32
_journal_year 1977
_chemical_formula_sum 'Ca Cu Ge'
_space_group_IT_number 33
_symmetry_space_group_name_Hall 'P 2c -2n'
_symmetry_space_group_name_H-M 'P n a 21'
_cell_angle_alpha 90
_cell_angle_beta 90
_cell_angle_gamma 90
_cell_formula_units_Z 12
_cell_length_a 21.36
_cell_length_b 7.54
_cell_length_c 4.35
_cell_volume 700.587
_citation_journal_id_ASTM ZENBAX
_cod_data_source_file Doerrscheidt_ZENBAX_1977_162.cif
_cod_data_source_block Ca1Cu1Ge1
_cod_original_cell_volume 700.5867
_cod_original_formula_sum 'Ca1 Cu1 Ge1'
_cod_database_code 7221207

loop_
_symmetry_equiv_pos_as_xyz
x,y,z
-x,-y,z+1/2
-x+1/2,y+1/2,z+1/2
x+1/2,-y+1/2,z

loop_
_atom_site_label
_atom_site_type_symbol
_atom_site_fract_x
_atom_site_fract_y
_atom_site_fract_z
_atom_site_occupancy
_atom_site_U_iso_or_equiv
Ca3 Ca 0.1672 0.2949 0.737 1 0.0
Ge1 Ge 0.2297 0.919 0.75 1 0.0
Ge3 Ge 0.1018 0.9148 0.746 1 0.0
Cu1 Cu 0.0967 0.0843 0.253 1 0.0
Ca2 Ca 0.1663 0.7065 0.234 1 0.0
Cu2 Cu 0.2356 0.0879 0.245 1 0.0
Ca1 Ca 0.9985 0.215 0.73 1 0.0
Cu3 Cu 0.0629 0.579 0.747 1 0.0
Ge2 Ge 0.0703 0.408 0.248 1 0.0
